data_1549521
loop_
_publ_author_name
'Umarani, Parthasarathy'
'Thiruvalluvar, Aravazhi Amalan'
'Ramachandra Raja, Chidambaram'

_publ_section_title
;
 Bis(4-methoxybenzylammonium) tetrabromidocadmate(II)
;
_journal_coeditor_code SJ4181
_journal_issue 6
_journal_name_full IUCrData
_journal_paper_doi 10.1107/S2414314618007952
_journal_volume 3
_journal_year 2018
_chemical_formula_iupac '(C8 H12 N O)2 [Cd Br4]'
_chemical_formula_moiety '2(C8 H12 N O +), Br4 Cd 2-'
_chemical_formula_sum 'C16 H24 Br4 Cd N2 O2'
_chemical_formula_weight 708.41
_chemical_name_systematic
;
Bis(4-methoxybenzylammonium) tetrabromidocadmate(II)
;
_space_group_crystal_system monoclinic
_space_group_IT_number 14
_space_group_name_Hall '-P 2yn'
_space_group_name_H-M_alt 'P 1 21/n 1'
_symmetry_space_group_name_Hall '-P 2yn'
_symmetry_space_group_name_H-M 'P 1 21/n 1'
_atom_sites_solution_hydrogens geom
_audit_creation_method SHELXL-2018/3
_cell_angle_alpha 90
_cell_angle_beta 103.777(3)
_cell_angle_gamma 90
_cell_formula_units_Z 4
_cell_length_a 16.7564(13)
_cell_length_b 7.9403(6)
_cell_length_c 17.9303(13)
_cell_measurement_reflns_used 8254
_cell_measurement_temperature 296(2)
_cell_measurement_theta_max 28.29
_cell_measurement_theta_min 2.99
_cell_volume 2317.0(3)
_computing_cell_refinement
;
SAINT (Bruker, 2009)
;
_computing_data_collection
;
APEX2 (Bruker, 2009)
;
_computing_data_reduction
;
SAINT (Bruker, 2009)
;
_computing_molecular_graphics
;
ORTEP-3 for Windows (Farrugia, 2012), Mercury (Macrae <i>et al.</i>,
2008) and PLATON
(Spek, 2009)
;
_computing_publication_material
;
SHELXL2018 (Sheldrick, 2015b), PLATON (Spek, 2009) and
publCIF (Westrip, 2010)
;
_computing_structure_refinement
;
SHELXL2018 (Sheldrick, 2015b)
;
_computing_structure_solution
;
SHELXT2018 (Sheldrick, 2015a)
;
_diffrn_ambient_temperature 296(2)
_diffrn_measured_fraction_theta_full 0.999
_diffrn_measured_fraction_theta_max 0.999
_diffrn_measurement_device_type 'Bruker Kappa APEXII CMOS'
_diffrn_measurement_method '\w and \f scan'
_diffrn_radiation_type MoK\a
_diffrn_radiation_wavelength 0.71073
_diffrn_reflns_av_R_equivalents 0.1513
_diffrn_reflns_limit_h_max 19
_diffrn_reflns_limit_h_min -19
_diffrn_reflns_limit_k_max 9
_diffrn_reflns_limit_k_min -9
_diffrn_reflns_limit_l_max 21
_diffrn_reflns_limit_l_min -21
_diffrn_reflns_number 54597
_diffrn_reflns_theta_full 25.000
_diffrn_reflns_theta_max 25.000
_diffrn_reflns_theta_min 2.970
_exptl_absorpt_coefficient_mu 7.852
_exptl_absorpt_correction_T_max 0.67
_exptl_absorpt_correction_T_min 0.11
_exptl_absorpt_correction_type multi-scan
_exptl_absorpt_process_details
;
(SADABS; Bruker, 2009)
;
_exptl_crystal_colour colourless
_exptl_crystal_density_diffrn 2.031
_exptl_crystal_description block
_exptl_crystal_F_000 1352
_exptl_crystal_size_max 0.380
_exptl_crystal_size_mid 0.220
_exptl_crystal_size_min 0.050
_refine_diff_density_max 0.959
_refine_diff_density_min -0.669
_refine_ls_extinction_coef 0.0028(2)
_refine_ls_extinction_expression Fc^*^=kFc[1+0.001xFc^2^\l^3^/sin(2\q)]^-1/4^
_refine_ls_extinction_method
;
SHELXL2018 (Sheldrick, 2015b)
;
_refine_ls_goodness_of_fit_ref 1.059
_refine_ls_hydrogen_treatment constr
_refine_ls_matrix_type full
_refine_ls_number_parameters 231
_refine_ls_number_reflns 4087
_refine_ls_number_restraints 0
_refine_ls_restrained_S_all 1.059
_refine_ls_R_factor_all 0.0867
_refine_ls_R_factor_gt 0.0524
_refine_ls_shift/su_max 0.000
_refine_ls_shift/su_mean 0.000
_refine_ls_structure_factor_coef Fsqd
_refine_ls_weighting_details 'w=1/[\s^2^(Fo^2^)+(0.0616P)^2^+2.4383P] where P=(Fo^2^+2Fc^2^)/3'
_refine_ls_weighting_scheme calc
_refine_ls_wR_factor_gt 0.1082
_refine_ls_wR_factor_ref 0.1234
_reflns_number_gt 2873
_reflns_number_total 4087
_reflns_threshold_expression 'I > 2\s(I)'
_cod_data_source_file sj4181sup1.cif
_cod_data_source_block I
_cod_database_code 1549521
_shelx_space_group_comment
;
The symmetry employed for this shelxl refinement is uniquely defined
by the following loop, which should always be used as a source of
symmetry information in preference to the above space-group names.
They are only intended as comments.
;
_shelx_estimated_absorpt_t_min 0.154
_shelx_estimated_absorpt_t_max 0.695

loop_
_space_group_symop_operation_xyz
'x, y, z'
'-x+1/2, y+1/2, -z+1/2'
'-x, -y, -z'
'x-1/2, -y-1/2, z-1/2'

loop_
_atom_site_type_symbol
_atom_site_label
_atom_site_fract_x
_atom_site_fract_y
_atom_site_fract_z
_atom_site_U_iso_or_equiv
_atom_site_adp_type
_atom_site_calc_flag
_atom_site_occupancy
C C1 0.3209(5) 0.7778(8) 0.0360(4) 0.0328(18) Uani d 1
C C2 0.4039(5) 0.8134(10) 0.0565(4) 0.0369(19) Uani d 1
H H2 0.424975 0.869023 0.102633 0.044 Uiso calc 1
C C3 0.4564(5) 0.7701(10) 0.0117(5) 0.043(2) Uani d 1
H H3 0.511854 0.797298 0.027182 0.052 Uiso calc 1
C C4 0.4263(5) 0.6851(10) -0.0572(4) 0.041(2) Uani d 1
C C5 0.3421(5) 0.6441(10) -0.0770(4) 0.041(2) Uani d 1
H H5 0.320654 0.584154 -0.121905 0.049 Uiso calc 1
C C6 0.2918(5) 0.6909(10) -0.0316(4) 0.0368(19) Uani d 1
H H6 0.236312 0.663756 -0.046372 0.044 Uiso calc 1
C C7 0.5570(6) 0.6793(14) -0.0882(7) 0.075(3) Uani d 1
H H7A 0.563794 0.799177 -0.083723 0.112 Uiso calc 1
H H7B 0.581299 0.638488 -0.128077 0.112 Uiso calc 1
H H7C 0.583353 0.627100 -0.040354 0.112 Uiso calc 1
C C8 0.2633(5) 0.8351(10) 0.0836(5) 0.043(2) Uani d 1
H H8A 0.284919 0.937115 0.110847 0.052 Uiso calc 1
H H8B 0.210510 0.862030 0.049830 0.052 Uiso calc 1
C C9 0.1778(5) 0.7024(9) 0.6772(4) 0.0312(17) Uani d 1
C C10 0.2372(5) 0.7994(10) 0.7252(5) 0.043(2) Uani d 1
H H10 0.223555 0.867941 0.762396 0.052 Uiso calc 1
C C11 0.3170(5) 0.7928(10) 0.7170(5) 0.045(2) Uani d 1
H H11 0.357070 0.857191 0.749481 0.054 Uiso calc 1
C C12 0.3383(5) 0.6958(10) 0.6635(5) 0.0368(19) Uani d 1
C C13 0.2779(5) 0.6029(10) 0.6151(4) 0.0390(19) Uani d 1
H H13 0.291633 0.537914 0.576832 0.047 Uiso calc 1
C C14 0.1987(5) 0.6038(9) 0.6218(4) 0.0351(18) Uani d 1
H H14 0.159200 0.538303 0.589320 0.042 Uiso calc 1
C C15 0.0719(6) 0.7992(14) 0.7341(6) 0.070(3) Uani d 1
H H15A 0.101521 0.771306 0.785338 0.105 Uiso calc 1
H H15B 0.014064 0.784414 0.729689 0.105 Uiso calc 1
H H15C 0.082611 0.914238 0.723309 0.105 Uiso calc 1
C C16 0.4257(5) 0.6896(13) 0.6554(7) 0.066(3) Uani d 1
H H16A 0.462467 0.706797 0.705434 0.079 Uiso calc 1
H H16B 0.436524 0.578452 0.637616 0.079 Uiso calc 1
Br Br1 0.54615(6) 0.74974(14) 0.45961(6) 0.0640(3) Uani d 1
Br Br2 0.39836(6) 0.99964(10) 0.27210(5) 0.0474(3) Uani d 1
Br Br3 0.37040(5) 0.48202(10) 0.28754(5) 0.0444(3) Uani d 1
Br Br4 0.29050(5) 0.81457(11) 0.44107(5) 0.0475(3) Uani d 1
Cd Cd1 0.40127(4) 0.75364(7) 0.36670(3) 0.0405(2) Uani d 1
N N1 0.2515(5) 0.7073(8) 0.1396(4) 0.0504(19) Uani d 1
H H1A 0.223587 0.620510 0.114873 0.076 Uiso calc 1
H H1B 0.223546 0.752231 0.171145 0.076 Uiso calc 1
H H1C 0.300243 0.672039 0.166698 0.076 Uiso calc 1
N N2 0.4437(5) 0.8145(12) 0.6025(5) 0.075(3) Uani d 1
H H2A 0.397883 0.839279 0.567472 0.112 Uiso calc 1
H H2B 0.480916 0.773609 0.579280 0.112 Uiso calc 1
H H2C 0.463229 0.907295 0.628329 0.112 Uiso calc 1
O O1 0.4710(4) 0.6390(8) -0.1067(3) 0.0615(18) Uani d 1
O O2 0.0975(3) 0.6926(7) 0.6813(3) 0.0493(15) Uani d 1

loop_
_atom_site_aniso_label
_atom_site_aniso_U_11
_atom_site_aniso_U_22
_atom_site_aniso_U_33
_atom_site_aniso_U_12
_atom_site_aniso_U_13
_atom_site_aniso_U_23
C1 0.036(4) 0.023(4) 0.040(4) 0.003(3) 0.009(4) 0.001(3)
C2 0.038(5) 0.041(4) 0.031(4) -0.004(4) 0.006(4) -0.001(4)
C3 0.037(5) 0.045(5) 0.045(5) -0.007(4) 0.002(4) 0.003(4)
C4 0.051(5) 0.035(4) 0.037(5) 0.008(4) 0.012(4) 0.009(4)
C5 0.050(5) 0.037(5) 0.033(4) 0.002(4) 0.004(4) -0.003(4)
C6 0.032(4) 0.035(4) 0.040(5) -0.004(3) 0.003(4) -0.001(4)
C7 0.053(7) 0.086(8) 0.099(9) 0.002(6) 0.046(6) 0.003(7)
C8 0.053(5) 0.039(5) 0.042(5) 0.008(4) 0.019(4) 0.000(4)
C9 0.034(4) 0.028(4) 0.032(4) 0.000(3) 0.009(3) 0.006(3)
C10 0.054(6) 0.037(5) 0.039(5) -0.001(4) 0.012(4) -0.008(4)
C11 0.037(5) 0.039(5) 0.051(5) -0.008(4) -0.002(4) -0.005(4)
C12 0.033(4) 0.032(4) 0.047(5) 0.000(3) 0.012(4) 0.007(4)
C13 0.046(5) 0.037(5) 0.040(5) 0.000(4) 0.022(4) -0.001(4)
C14 0.034(4) 0.038(5) 0.036(4) -0.008(3) 0.011(4) 0.000(4)
C15 0.060(7) 0.081(8) 0.087(8) -0.012(6) 0.051(6) -0.017(6)
C16 0.039(6) 0.054(6) 0.110(9) 0.001(4) 0.030(6) 0.003(6)
Br1 0.0371(5) 0.0957(8) 0.0570(6) 0.0043(5) 0.0072(4) -0.0010(5)
Br2 0.0576(5) 0.0397(5) 0.0452(5) -0.0055(4) 0.0127(4) 0.0002(4)
Br3 0.0452(5) 0.0311(4) 0.0594(6) -0.0011(4) 0.0175(4) -0.0045(4)
Br4 0.0446(5) 0.0487(5) 0.0548(5) 0.0017(4) 0.0229(4) -0.0016(4)
Cd1 0.0388(4) 0.0391(4) 0.0457(4) -0.0014(3) 0.0145(3) -0.0048(3)
N1 0.063(5) 0.043(4) 0.052(4) 0.006(4) 0.027(4) 0.003(3)
N2 0.050(5) 0.119(7) 0.059(5) -0.036(5) 0.022(4) -0.021(5)
O1 0.061(4) 0.081(5) 0.050(4) 0.011(4) 0.028(3) -0.006(3)
O2 0.038(3) 0.049(3) 0.065(4) -0.007(3) 0.022(3) -0.011(3)

loop_
_atom_type_symbol
_atom_type_description
_atom_type_scat_dispersion_real
_atom_type_scat_dispersion_imag
_atom_type_scat_source
C C 0.0033 0.0016 'International Tables Vol C Tables 4.2.6.8 and 6.1.1.4'
H H 0.0000 0.0000 'International Tables Vol C Tables 4.2.6.8 and 6.1.1.4'
Br Br -0.2901 2.4595 'International Tables Vol C Tables 4.2.6.8 and 6.1.1.4'
Cd Cd -0.8075 1.2024 'International Tables Vol C Tables 4.2.6.8 and 6.1.1.4'
N N 0.0061 0.0033 'International Tables Vol C Tables 4.2.6.8 and 6.1.1.4'
O O 0.0106 0.0060 'International Tables Vol C Tables 4.2.6.8 and 6.1.1.4'

loop_
_geom_angle_atom_site_label_1
_geom_angle_atom_site_label_2
_geom_angle_atom_site_label_3
_geom_angle
C6 C1 C2 117.4(7)
C6 C1 C8 120.7(7)
C2 C1 C8 121.9(7)
C3 C2 C1 122.7(7)
C3 C2 H2 118.7
C1 C2 H2 118.7
C2 C3 C4 119.6(8)
C2 C3 H3 120.2
C4 C3 H3 120.2
O1 C4 C3 125.3(8)
O1 C4 C5 117.0(7)
C3 C4 C5 117.8(8)
C6 C5 C4 120.8(7)
C6 C5 H5 119.6
C4 C5 H5 119.6
C5 C6 C1 121.7(7)
C5 C6 H6 119.1
C1 C6 H6 119.1
O1 C7 H7A 109.5
O1 C7 H7B 109.5
H7A C7 H7B 109.5
O1 C7 H7C 109.5
H7A C7 H7C 109.5
H7B C7 H7C 109.5
N1 C8 C1 112.8(6)
N1 C8 H8A 109.0
C1 C8 H8A 109.0
N1 C8 H8B 109.0
C1 C8 H8B 109.0
H8A C8 H8B 107.8
O2 C9 C14 115.5(7)
O2 C9 C10 124.7(7)
C14 C9 C10 119.8(7)
C11 C10 C9 118.9(8)
C11 C10 H10 120.5
C9 C10 H10 120.5
C12 C11 C10 121.8(7)
C12 C11 H11 119.1
C10 C11 H11 119.1
C11 C12 C13 118.4(7)
C11 C12 C16 121.2(8)
C13 C12 C16 120.4(8)
C14 C13 C12 121.7(8)
C14 C13 H13 119.1
C12 C13 H13 119.1
C13 C14 C9 119.3(7)
C13 C14 H14 120.3
C9 C14 H14 120.3
O2 C15 H15A 109.5
O2 C15 H15B 109.5
H15A C15 H15B 109.5
O2 C15 H15C 109.5
H15A C15 H15C 109.5
H15B C15 H15C 109.5
N2 C16 C12 113.5(8)
N2 C16 H16A 108.9
C12 C16 H16A 108.9
N2 C16 H16B 108.9
C12 C16 H16B 108.9
H16A C16 H16B 107.7
Br3 Cd1 Br4 111.65(4)
Br3 Cd1 Br2 107.64(4)
Br4 Cd1 Br2 107.16(4)
Br3 Cd1 Br1 112.30(4)
Br4 Cd1 Br1 110.42(4)
Br2 Cd1 Br1 107.41(4)
C8 N1 H1A 109.5
C8 N1 H1B 109.5
H1A N1 H1B 109.5
C8 N1 H1C 109.5
H1A N1 H1C 109.5
H1B N1 H1C 109.5
C16 N2 H2A 109.5
C16 N2 H2B 109.5
H2A N2 H2B 109.5
C16 N2 H2C 109.5
H2A N2 H2C 109.5
H2B N2 H2C 109.5
C4 O1 C7 118.3(7)
C9 O2 C15 117.5(6)

loop_
_geom_bond_atom_site_label_1
_geom_bond_atom_site_label_2
_geom_bond_distance
C1 C6 1.379(11)
C1 C2 1.380(10)
C1 C8 1.503(11)
C2 C3 1.369(12)
C2 H2 0.9300
C3 C4 1.392(11)
C3 H3 0.9300
C4 O1 1.342(10)
C4 C5 1.409(11)
C5 C6 1.356(11)
C5 H5 0.9300
C6 H6 0.9300
C7 O1 1.435(11)
C7 H7A 0.9600
C7 H7B 0.9600
C7 H7C 0.9600
C8 N1 1.474(10)
C8 H8A 0.9700
C8 H8B 0.9700
C9 O2 1.367(9)
C9 C14 1.374(10)
C9 C10 1.385(11)
C10 C11 1.380(12)
C10 H10 0.9300
C11 C12 1.344(12)
C11 H11 0.9300
C12 C13 1.380(10)
C12 C16 1.507(12)
C13 C14 1.360(10)
C13 H13 0.9300
C14 H14 0.9300
C15 O2 1.412(11)
C15 H15A 0.9600
C15 H15B 0.9600
C15 H15C 0.9600
C16 N2 1.452(13)
C16 H16A 0.9700
C16 H16B 0.9700
Br1 Cd1 2.5968(11)
Br2 Cd1 2.5798(10)
Br3 Cd1 2.5659(10)
Br4 Cd1 2.5761(11)
N1 H1A 0.8900
N1 H1B 0.8900
N1 H1C 0.8900
N2 H2A 0.8900
N2 H2B 0.8900
N2 H2C 0.8900

loop_
_geom_hbond_atom_site_label_D
_geom_hbond_atom_site_label_H
_geom_hbond_atom_site_label_A
_geom_hbond_site_symmetry_A
_geom_hbond_distance_DH
_geom_hbond_distance_HA
_geom_hbond_distance_DA
_geom_hbond_angle_DHA
_geom_hbond_publ_flag
C8 H8A Br2 . 0.97 3.10 3.822(8) 133 yes
C8 H8B Br1 4_575 0.97 2.98 3.846(9) 150 yes
N1 H1A Br4 2_545 0.89 2.62 3.439(7) 154 yes
N1 H1B Br3 2 0.89 2.63 3.450(7) 154 yes
N1 H1C Br3 . 0.89 2.67 3.418(7) 142 yes
N2 H2A Br4 . 0.89 2.54 3.380(8) 157 yes
N2 H2B Br1 . 0.89 2.64 3.446(8) 152 yes
N2 H2C Br1 3_676 0.89 3.13 3.651(10) 119 yes
N2 H2C Br2 3_676 0.89 2.67 3.377(7) 137 yes
C10 H10 Cg2 2_556 0.93 2.88 3.682(9) 145 yes
C14 H14 Cg1 2_545 0.93 2.82 3.621(8) 146 yes

loop_
_geom_torsion_atom_site_label_1
_geom_torsion_atom_site_label_2
_geom_torsion_atom_site_label_3
_geom_torsion_atom_site_label_4
_geom_torsion
C6 C1 C2 C3 1.8(11)
C8 C1 C2 C3 -176.3(7)
C1 C2 C3 C4 -0.7(12)
C2 C3 C4 O1 178.6(7)
C2 C3 C4 C5 -1.3(11)
O1 C4 C5 C6 -177.8(7)
C3 C4 C5 C6 2.1(12)
C4 C5 C6 C1 -1.0(12)
C2 C1 C6 C5 -1.0(11)
C8 C1 C6 C5 177.2(7)
C6 C1 C8 N1 88.6(9)
C2 C1 C8 N1 -93.3(9)
O2 C9 C10 C11 177.4(7)
C14 C9 C10 C11 -1.0(12)
C9 C10 C11 C12 0.5(13)
C10 C11 C12 C13 0.9(12)
C10 C11 C12 C16 -179.9(8)
C11 C12 C13 C14 -1.9(12)
C16 C12 C13 C14 178.9(8)
C12 C13 C14 C9 1.4(12)
O2 C9 C14 C13 -178.5(7)
C10 C9 C14 C13 0.1(11)
C11 C12 C16 N2 -90.0(11)
C13 C12 C16 N2 89.2(10)
C3 C4 O1 C7 0.0(13)
C5 C4 O1 C7 179.9(8)
C14 C9 O2 C15 -176.3(8)
C10 C9 O2 C15 5.3(12)

_cod_database_fobs_code 1549521
